data_7062693
loop_
_publ_author_name
'Murali, Anna Chandrasekar'
'Pratakshya, Preeta'
'Patel, Pratiksha'
'Nayak, Prakash'
'Peruncheralathan, Saravanan'
'Venkatasubbaiah, Krishnan'

_publ_section_title
;
 Synthesis, structural, and photophysical properties of pyrazolyl
 bis(pentafluorophenyl)boron complexes
;
_journal_issue 38
_journal_name_full 'New Journal of Chemistry'
_journal_page_first 17835
_journal_page_last 17842
_journal_paper_doi 10.1039/D3NJ03025C
_journal_volume 47
_journal_year 2023
_chemical_formula_moiety 'C39 H19 B F10 N2 O, 1[CHCl3]'
_chemical_formula_sum 'C39 H19 B F10 N2 O'
_chemical_formula_weight 732.406
_space_group_crystal_system triclinic
_space_group_IT_number 2
_space_group_name_Hall '-P 1'
_space_group_name_H-M_alt 'P -1'
_symmetry_Int_Tables_number 2
_atom_sites_solution_primary dual
_audit_creation_date 2023-06-28
_audit_creation_method
;
Olex2 1.5
(compiled 2023.03.06 svn.rbb2c1857 for OlexSys, GUI svn.r6748)
;
_audit_update_record
;
2023-08-19 deposited with the CCDC.	2023-08-30 downloaded from the CCDC.
;
_cell_angle_alpha 75.6912(15)
_cell_angle_beta 81.6746(17)
_cell_angle_gamma 78.4570(18)
_cell_formula_units_Z 2
_cell_length_a 8.8800(2)
_cell_length_b 14.0601(3)
_cell_length_c 16.9083(3)
_cell_measurement_reflns_used 18212
_cell_measurement_temperature 299.6(9)
_cell_measurement_theta_max 75.0590
_cell_measurement_theta_min 3.7900
_cell_volume 1994.07(7)
_computing_cell_refinement 'CrysAlisPro 1.171.40.84a (Rigaku OD, 2020)'
_computing_data_collection 'CrysAlisPro 1.171.40.84a (Rigaku OD, 2020)'
_computing_data_reduction 'CrysAlisPro 1.171.40.84a (Rigaku OD, 2020)'
_computing_molecular_graphics 'Olex2 1.5 (Dolomanov et al., 2009)'
_computing_publication_material 'Olex2 1.5 (Dolomanov et al., 2009)'
_computing_structure_refinement 'olex2.refine 1.5 (Bourhis et al., 2015)'
_computing_structure_solution 'SHELXT 2018/2 (Sheldrick, 2018)'
_diffrn_ambient_environment air
_diffrn_ambient_temperature 299.6(9)
_diffrn_detector 'Hybrid Pixel Array Detector'
_diffrn_detector_area_resol_mean 5.8140
_diffrn_detector_type 'Pilatus 200K'
_diffrn_measured_fraction_theta_full 0.9925
_diffrn_measured_fraction_theta_max 0.9385
_diffrn_measurement_details
;
List of Runs (angles in degrees, time in seconds):

  # Type    Start    End  Width  t~exp~   \w     \q     \k     \f   Frames
#--------------------------------------------------------------------------
  1  \w   -102.00 -30.00   0.50    2.10    --  -38.50 -52.00-161.00  144
  2  \w    -46.00  25.00   0.50    2.10    --  -38.50  52.00 -16.00  142
  3  \w     41.00 113.00   0.50    2.10    --   49.31  52.00 -16.00  144
  4  \w    -14.00  57.00   0.50    2.10    --   49.31 -52.00-161.00  142
  5  \w     95.00 166.00   0.50    8.44    --  102.63  52.00 -16.00  142
  6  \w     39.00 111.00   0.50    8.44    --  102.63 -52.00-161.00  144
  7  \w    -44.00  31.00   0.50    2.10    --  -38.50  19.00  60.00  150
  8  \w   -108.00 -33.00   0.50    2.10    --  -38.50 -19.00-150.00  150
  9  \w   -101.00 -26.00   0.50    2.10    --  -38.50 -60.00 112.94  150
 10  \w     28.00 100.00   0.50    2.10    --   49.31-125.00  60.00  144
 11  \w     28.00 100.00   0.50    2.10    --   49.31-125.00-120.00  144
 12  \w     34.00 107.00   0.50    8.44    --  102.63 -94.00-150.00  146
 13  \w     38.00 112.00   0.50    8.44    --  102.63-125.00-150.00  148
 14  \w     34.00 107.00   0.50    8.44    --  102.63 -94.00   0.00  146
 15  \w     98.00 167.00   0.50    8.44    --  102.63  45.00 -30.00  138
 16  \w     38.00 112.00   0.50    8.44    --  102.63-125.00-180.00  148
 17  \w    103.00 167.00   0.50    8.44    --  102.63  77.00   0.00  128
 18  \w     38.00 112.00   0.50    8.44    --  102.63-125.00 -30.00  148
 19  \w     38.00 107.00   0.50    8.44    --  102.63 -45.00  60.00  138
 20  \w     38.00 107.00   0.50    8.44    --  102.63 -45.00 -90.00  138
 21  \w     92.00 166.00   0.50    8.44    --  102.63  56.00  73.90  148
 22  \w    103.00 167.00   0.50    8.44    --  102.63  77.00-120.00  128
 23  \w     38.00 126.00   0.50    8.44    --  102.63 -77.00-150.00  176
 24  \w     98.00 167.00   0.50    8.44    --  102.63  45.00-150.00  138
 25  \w    103.00 167.00   0.50    8.44    --  102.63  77.00 150.00  128
 26  \w     38.00 107.00   0.50    8.44    --  102.63 -45.00 -30.00  138
 27  \w     34.00 107.00   0.50    8.44    --  102.63 -94.00  60.00  146
 28  \w    103.00 167.00   0.50    8.44    --  102.63  77.00 -90.00  128
 29  \w     34.00 107.00   0.50    8.44    --  102.63 -94.00 120.00  146
 30  \w    103.00 167.00   0.50    8.44    --  102.63  77.00  90.00  128
 31  \w     99.00 171.00   0.50    8.44    --  102.63  30.00-120.00  144
 32  \w     34.00 107.00   0.50    8.44    --  102.63 -94.00-120.00  146
 33  \w     34.00 108.00   0.50    8.44    --  102.63-106.00  28.93  148
 34  \w     38.00 126.00   0.50    8.44    --  102.63 -77.00   0.00  176
 35  \w   -102.00 -17.00   0.50    2.10    --  -38.50 -74.00 -38.50  170
 36  \w   -102.00 -42.00   0.50    2.10    --  -38.50 -73.00  54.06  120
 37  \w     38.00 112.00   0.50    2.10    --   49.31  57.00-180.00  148
 38  \w     38.00 112.00   0.50    2.10    --   49.31  57.00 120.00  148
 39  \w     38.00 112.00   0.50    2.10    --   49.31  57.00-120.00  148
 40  \w     38.00 112.00   0.50    2.10    --   49.31  57.00  30.00  148
 41  \w     38.00 112.00   0.50    2.10    --   49.31  57.00 -60.00  148
 42  \w     38.00 112.00   0.50    2.10    --   49.31  57.00  60.00  148
;
_diffrn_measurement_device 'four-circle diffractometer'
_diffrn_measurement_device_type 'SuperNova, Dual, Cu at home/near, Pilatus 200K'
_diffrn_measurement_method '\w scans'
_diffrn_orient_matrix_type 'CrysAlisPro convention (1999,Acta A55,543-557)'
_diffrn_orient_matrix_UB_11 0.1223874000
_diffrn_orient_matrix_UB_12 -0.0954098000
_diffrn_orient_matrix_UB_13 0.0055454000
_diffrn_orient_matrix_UB_21 -0.0814577000
_diffrn_orient_matrix_UB_22 -0.0335849000
_diffrn_orient_matrix_UB_23 -0.0602845000
_diffrn_orient_matrix_UB_31 0.1002920000
_diffrn_orient_matrix_UB_32 0.0542458000
_diffrn_orient_matrix_UB_33 -0.0725719000
_diffrn_radiation_monochromator mirror
_diffrn_radiation_probe x-ray
_diffrn_radiation_type 'Cu K\a'
_diffrn_radiation_wavelength 1.54184
_diffrn_reflns_av_R_equivalents 0.0632
_diffrn_reflns_av_unetI/netI 0.0320
_diffrn_reflns_Laue_measured_fraction_full 0.9925
_diffrn_reflns_Laue_measured_fraction_max 0.9385
_diffrn_reflns_limit_h_max 11
_diffrn_reflns_limit_h_min -11
_diffrn_reflns_limit_k_max 17
_diffrn_reflns_limit_k_min -17
_diffrn_reflns_limit_l_max 20
_diffrn_reflns_limit_l_min -20
_diffrn_reflns_number 37626
_diffrn_reflns_point_group_measured_fraction_full 0.9925
_diffrn_reflns_point_group_measured_fraction_max 0.9385
_diffrn_reflns_theta_full 67.6840
_diffrn_reflns_theta_max 78.42
_diffrn_reflns_theta_min 3.77
_diffrn_source 'micro-focus sealed X-ray tube'
_diffrn_source_type 'SuperNova (Cu) X-ray Source'
_exptl_absorpt_coefficient_mu 0.922
_exptl_absorpt_correction_T_max 1.00000
_exptl_absorpt_correction_T_min 0.25685
_exptl_absorpt_correction_type multi-scan
_exptl_absorpt_process_details
;
CrysAlisPro 1.171.40.84a (Rigaku Oxford Diffraction, 2020)
Empirical absorption correction using spherical harmonics,
implemented in SCALE3 ABSPACK scaling algorithm.
;
_exptl_crystal_density_diffrn 1.220
_exptl_crystal_description plate
_exptl_crystal_F_000 743.263
_exptl_crystal_size_max 0.14
_exptl_crystal_size_mid 0.13
_exptl_crystal_size_min 0.11
_refine_diff_density_max 0.2442
_refine_diff_density_min -0.3934
_refine_diff_density_rms 0.0560
_refine_ls_d_res_high 0.7869
_refine_ls_d_res_low 11.7389
_refine_ls_goodness_of_fit_ref 1.0312
_refine_ls_hydrogen_treatment constr
_refine_ls_matrix_type full
_refine_ls_number_constraints 38
_refine_ls_number_parameters 478
_refine_ls_number_reflns 8039
_refine_ls_number_restraints 0
_refine_ls_restrained_S_all 1.0312
_refine_ls_R_factor_all 0.0676
_refine_ls_R_factor_gt 0.0586
_refine_ls_shift/su_max -0.0023
_refine_ls_shift/su_mean 0.0004
_refine_ls_structure_factor_coef Fsqd
_refine_ls_weighting_details 'w=1/[\s^2^(Fo^2^)+(0.1005P)^2^+0.3123P] where P=(Fo^2^+2Fc^2^)/3'
_refine_ls_weighting_scheme calc
_refine_ls_wR_factor_gt 0.1672
_refine_ls_wR_factor_ref 0.1767
_reflns_Friedel_coverage 0.0
_reflns_limit_h_max 11
_reflns_limit_h_min -11
_reflns_limit_k_max 17
_reflns_limit_k_min -16
_reflns_limit_l_max 20
_reflns_limit_l_min 0
_reflns_number_gt 6455
_reflns_number_total 8039
_reflns_threshold_expression I>=2u(I)
_cod_data_source_file d3nj03025c2.cif
_cod_data_source_block KV-ACM-TPPPF
_cod_depositor_comments 'Adding full bibliography for 7062692--7062694.cif.'
_cod_original_formula_sum 'C39 H19 B1 F10 N2 O1'
_cod_database_code 7062693
_chemical_oxdiff_formula 'C23 H23 B23 N23 O23 F23 Cl1 '
_olex2_refinement_description
;
1. Fixed Uiso
 At 1.2 times of:
  All C(H) groups
2.a Aromatic/amide H refined with riding coordinates:
 C21(H21), C2(H2), C5(H5), C17(H17), C18(H18), C27(H27), C3(H3), C11(H11),
 C4(H4), C19(H19), C23(H23), C20(H20), C12(H12), C15(H15), C13(H13), C26(H26),
 C14(H14), C25(H25), C24(H24)
;
_smtbx_masks_void_probe_radius 1.2
_smtbx_masks_void_truncation_radius 1.2
_olex2_submission_special_instructions 'No special instructions were received'
_oxdiff_exptl_absorpt_empirical_details
;
Empirical correction (ABSPACK) includes:
- Absorption correction using spherical harmonics
- Frame scaling
;
_oxdiff_exptl_absorpt_empirical_full_max 2.239
_oxdiff_exptl_absorpt_empirical_full_min 0.331

loop_
_space_group_symop_id
_space_group_symop_operation_xyz
1 x,y,z
2 -x,-y,-z

loop_
_atom_site_label
_atom_site_type_symbol
_atom_site_fract_x
_atom_site_fract_y
_atom_site_fract_z
_atom_site_U_iso_or_equiv
_atom_site_adp_type
_atom_site_occupancy
_atom_site_refinement_flags_posn
F1 F 0.77984(12) 0.34487(8) 0.20021(7) 0.0763(3) Uani 1.000000 .
O1 O 0.33516(13) 0.29544(9) 0.30042(7) 0.0615(3) Uani 1.000000 .
F5 F 0.30739(15) 0.48615(9) 0.32698(8) 0.0907(4) Uani 1.000000 .
F6 F 0.61219(18) 0.40988(10) 0.42061(8) 0.0940(4) Uani 1.000000 .
F10 F 0.36935(19) 0.13531(11) 0.43395(8) 0.0980(4) Uani 1.000000 .
F4 F 0.35618(19) 0.66678(9) 0.24467(10) 0.1085(5) Uani 1.000000 .
F2 F 0.83113(18) 0.52524(12) 0.12521(10) 0.1098(5) Uani 1.000000 .
N2 N 0.73969(15) 0.15680(10) 0.30371(8) 0.0536(3) Uani 1.000000 .
N1 N 0.59822(15) 0.20908(9) 0.28340(8) 0.0527(3) Uani 1.000000 .
F8 F 0.4345(2) 0.22524(15) 0.67285(8) 0.1203(6) Uani 1.000000 .
F7 F 0.5773(2) 0.37699(14) 0.58157(10) 0.1244(6) Uani 1.000000 .
F3 F 0.6207(2) 0.68935(10) 0.14548(11) 0.1251(6) Uani 1.000000 .
F9 F 0.3347(2) 0.10509(16) 0.59726(10) 0.1313(6) Uani 1.000000 .
C22 C 0.8036(2) 0.15817(13) 0.37681(10) 0.0575(4) Uani 1.000000 .
C9 C 0.79734(19) 0.09807(11) 0.24984(10) 0.0550(4) Uani 1.000000 .
C1 C 0.31290(19) 0.28885(12) 0.22513(10) 0.0559(4) Uani 1.000000 .
C28 C 0.4854(2) 0.27781(13) 0.41789(10) 0.0592(4) Uani 1.000000 .
C7 C 0.56861(18) 0.18475(11) 0.21591(9) 0.0528(4) Uani 1.000000 .
C8 C 0.69219(19) 0.11342(12) 0.19339(10) 0.0558(4) Uani 1.000000 .
C6 C 0.42516(19) 0.23373(12) 0.17910(10) 0.0565(4) Uani 1.000000 .
C16 C 0.9500(2) 0.03247(12) 0.25378(9) 0.0574(4) Uani 1.000000 .
C10 C 0.7117(2) 0.06599(13) 0.12224(10) 0.0604(4) Uani 1.000000 .
C39 C 0.6698(2) 0.42218(13) 0.21562(11) 0.0614(4) Uani 1.000000 .
C29 C 0.5384(2) 0.33446(15) 0.46063(12) 0.0685(5) Uani 1.000000 .
C34 C 0.54020(19) 0.40530(12) 0.26805(10) 0.0568(4) Uani 1.000000 .
C35 C 0.4377(2) 0.49253(13) 0.27592(12) 0.0668(5) Uani 1.000000 .
C21 C 1.0832(2) 0.06852(15) 0.25267(13) 0.0711(5) Uani 1.000000 .
H21 H 1.0782(2) 0.13531(15) 0.25235(13) 0.0854(6) Uiso 1.000000 R
C2 C 0.1730(2) 0.33572(14) 0.19309(12) 0.0653(4) Uani 1.000000 .
H2 H 0.0986(2) 0.37302(14) 0.22310(12) 0.0784(5) Uiso 1.000000 R
C33 C 0.4175(2) 0.20007(16) 0.46777(12) 0.0709(5) Uani 1.000000 .
C30 C 0.5228(3) 0.31843(18) 0.54496(14) 0.0835(6) Uani 1.000000 .
C5 C 0.3941(2) 0.22646(15) 0.10257(12) 0.0698(5) Uani 1.000000 .
H5 H 0.4681(2) 0.19038(15) 0.07144(12) 0.0838(6) Uiso 1.000000 R
C17 C 0.9592(2) -0.06791(13) 0.25379(12) 0.0684(5) Uani 1.000000 .
H17 H 0.8701(2) -0.09373(13) 0.25498(12) 0.0821(6) Uiso 1.000000 R
C18 C 1.1031(3) -0.12859(15) 0.25200(14) 0.0826(6) Uani 1.000000 .
H18 H 1.1100(3) -0.19531(15) 0.25147(14) 0.0992(8) Uiso 1.000000 R
C27 C 0.7763(3) 0.08691(17) 0.44703(12) 0.0787(6) Uani 1.000000 .
H27 H 0.7162(3) 0.03960(17) 0.44762(12) 0.0944(7) Uiso 1.000000 R
C31 C 0.4517(3) 0.2419(2) 0.59092(12) 0.0843(6) Uani 1.000000 .
C3 C 0.1451(2) 0.32698(16) 0.11802(13) 0.0750(5) Uani 1.000000 .
H3 H 0.0516(2) 0.35814(16) 0.09745(13) 0.0900(6) Uiso 1.000000 R
C11 C 0.6459(3) -0.01589(17) 0.12546(15) 0.0810(6) Uani 1.000000 .
H11 H 0.5886(3) -0.04311(17) 0.17327(15) 0.0972(7) Uiso 1.000000 R
C38 C 0.7006(3) 0.51542(16) 0.17481(14) 0.0771(5) Uani 1.000000 .
C4 C 0.2548(3) 0.27218(17) 0.07236(13) 0.0783(6) Uani 1.000000 .
H4 H 0.2347(3) 0.26615(17) 0.02150(13) 0.0940(7) Uiso 1.000000 R
C36 C 0.4631(3) 0.58629(14) 0.23526(14) 0.0786(6) Uani 1.000000 .
C19 C 1.2341(3) -0.09204(18) 0.25102(14) 0.0876(7) Uani 1.000000 .
H19 H 1.3297(3) -0.13353(18) 0.24967(14) 0.1051(8) Uiso 1.000000 R
C23 C 0.8931(3) 0.22729(17) 0.37521(14) 0.0776(5) Uani 1.000000 .
H23 H 0.9112(3) 0.27474(17) 0.32732(14) 0.0931(6) Uiso 1.000000 R
C32 C 0.4010(3) 0.18220(19) 0.55192(13) 0.0840(6) Uani 1.000000 .
C20 C 1.2248(3) 0.00597(19) 0.25203(15) 0.0859(6) Uani 1.000000 .
H20 H 1.3143(3) 0.03068(19) 0.25229(15) 0.1031(8) Uiso 1.000000 R
C12 C 0.6646(4) -0.0579(2) 0.05796(19) 0.1039(8) Uani 1.000000 .
H12 H 0.6187(4) -0.1128(2) 0.06074(19) 0.1247(10) Uiso 1.000000 R
B1 B 0.4900(2) 0.29812(14) 0.31871(12) 0.0545(4) Uani 1.000000 .
C37 C 0.5947(3) 0.59762(15) 0.18551(15) 0.0842(6) Uani 1.000000 .
C15 C 0.7981(3) 0.1039(2) 0.05143(13) 0.0891(7) Uani 1.000000 .
H15 H 0.8451(3) 0.1584(2) 0.04832(13) 0.1069(8) Uiso 1.000000 R
C13 C 0.7485(4) -0.0203(3) -0.01173(19) 0.1102(10) Uani 1.000000 .
H13 H 0.7611(4) -0.0493(3) -0.05666(19) 0.1323(11) Uiso 1.000000 R
C26 C 0.8406(4) 0.0875(3) 0.51656(14) 0.1081(10) Uani 1.000000 .
H26 H 0.8237(4) 0.0399(3) 0.56451(14) 0.1297(12) Uiso 1.000000 R
C14 C 0.8147(4) 0.0604(3) -0.01574(16) 0.1152(10) Uani 1.000000 .
H14 H 0.8718(4) 0.0869(3) -0.06392(16) 0.1383(12) Uiso 1.000000 R
C25 C 0.9279(4) 0.1566(3) 0.51582(19) 0.1156(11) Uani 1.000000 .
H25 H 0.9686(4) 0.1568(3) 0.56345(19) 0.1387(13) Uiso 1.000000 R
C24 C 0.9565(4) 0.2259(3) 0.4456(2) 0.1073(9) Uani 1.000000 .
H24 H 1.0185(4) 0.2721(3) 0.4451(2) 0.1287(11) Uiso 1.000000 R

loop_
_atom_site_aniso_label
_atom_site_aniso_U_11
_atom_site_aniso_U_22
_atom_site_aniso_U_33
_atom_site_aniso_U_12
_atom_site_aniso_U_13
_atom_site_aniso_U_23
F1 0.0598(6) 0.0641(6) 0.0835(7) 0.0139(5) 0.0099(5) -0.0059(5)
O1 0.0535(6) 0.0662(7) 0.0623(7) 0.0040(5) 0.0018(5) -0.0259(5)
F5 0.0822(8) 0.0710(7) 0.1043(9) 0.0190(6) 0.0158(6) -0.0328(6)
F6 0.1329(12) 0.0773(8) 0.0814(8) -0.0285(8) -0.0200(7) -0.0218(6)
F10 0.1292(12) 0.0876(9) 0.0822(8) -0.0420(8) -0.0003(7) -0.0158(7)
F4 0.1344(12) 0.0535(7) 0.1206(11) 0.0363(7) -0.0193(9) -0.0261(7)
F2 0.0951(10) 0.0913(9) 0.1172(11) -0.0180(8) 0.0156(8) 0.0113(8)
N2 0.0567(7) 0.0476(7) 0.0506(7) 0.0097(5) -0.0050(5) -0.0149(5)
N1 0.0542(7) 0.0454(6) 0.0527(7) 0.0095(5) -0.0031(5) -0.0161(5)
F8 0.1268(12) 0.1629(16) 0.0533(7) 0.0092(11) 0.0015(7) -0.0246(8)
F7 0.1798(17) 0.1253(13) 0.0863(9) -0.0188(12) -0.0323(10) -0.0527(9)
F3 0.1674(16) 0.0549(7) 0.1322(13) -0.0132(8) -0.0118(11) 0.0108(8)
F9 0.1568(16) 0.1449(15) 0.0809(9) -0.0589(13) 0.0193(9) 0.0040(9)
C22 0.0621(9) 0.0542(9) 0.0499(8) 0.0124(7) -0.0071(7) -0.0173(7)
C9 0.0615(9) 0.0443(8) 0.0511(8) 0.0091(6) -0.0005(7) -0.0135(6)
C1 0.0528(8) 0.0507(8) 0.0605(9) 0.0001(6) -0.0009(7) -0.0156(7)
C28 0.0581(9) 0.0557(9) 0.0583(9) 0.0082(7) 0.0024(7) -0.0220(7)
C7 0.0557(8) 0.0466(8) 0.0508(8) 0.0064(6) -0.0022(6) -0.0148(6)
C8 0.0611(9) 0.0481(8) 0.0518(8) 0.0095(7) -0.0025(7) -0.0158(6)
C6 0.0571(9) 0.0512(8) 0.0565(9) 0.0047(7) -0.0049(7) -0.0149(7)
C16 0.0644(10) 0.0487(8) 0.0474(8) 0.0132(7) -0.0017(7) -0.0098(6)
C10 0.0647(10) 0.0559(9) 0.0547(9) 0.0130(7) -0.0063(7) -0.0201(7)
C39 0.0598(9) 0.0523(9) 0.0625(10) 0.0079(7) -0.0059(7) -0.0091(7)
C29 0.0776(12) 0.0608(10) 0.0646(10) 0.0038(9) -0.0045(9) -0.0233(8)
C34 0.0579(9) 0.0498(9) 0.0572(9) 0.0109(7) -0.0072(7) -0.0168(7)
C35 0.0689(11) 0.0545(10) 0.0700(11) 0.0139(8) -0.0047(8) -0.0219(8)
C21 0.0669(11) 0.0586(10) 0.0763(12) 0.0069(8) 0.0013(9) -0.0126(9)
C2 0.0533(9) 0.0616(10) 0.0741(11) 0.0055(7) -0.0011(8) -0.0175(8)
C33 0.0720(11) 0.0733(12) 0.0629(10) -0.0062(9) 0.0066(8) -0.0195(9)
C30 0.0956(15) 0.0873(15) 0.0681(12) 0.0131(12) -0.0127(11) -0.0387(11)
C5 0.0726(11) 0.0682(11) 0.0622(10) 0.0142(9) -0.0112(8) -0.0212(8)
C17 0.0767(12) 0.0490(9) 0.0691(11) 0.0137(8) -0.0057(9) -0.0146(8)
C18 0.0927(16) 0.0536(10) 0.0832(13) 0.0266(10) -0.0032(11) -0.0154(9)
C27 0.0919(14) 0.0710(12) 0.0583(10) 0.0093(10) -0.0057(9) -0.0068(9)
C31 0.0836(14) 0.1047(17) 0.0527(10) 0.0098(12) 0.0040(9) -0.0228(11)
C3 0.0625(11) 0.0749(12) 0.0790(12) 0.0098(9) -0.0156(9) -0.0137(10)
C11 0.0891(14) 0.0756(13) 0.0807(13) -0.0009(11) -0.0075(11) -0.0329(11)
C38 0.0761(13) 0.0662(12) 0.0774(12) -0.0060(9) -0.0027(10) -0.0022(9)
C4 0.0788(13) 0.0854(14) 0.0663(11) 0.0114(10) -0.0216(9) -0.0211(10)
C36 0.0968(15) 0.0470(10) 0.0837(13) 0.0203(9) -0.0183(12) -0.0200(9)
C19 0.0747(14) 0.0791(14) 0.0840(14) 0.0321(11) -0.0020(10) -0.0114(11)
C23 0.0824(13) 0.0756(13) 0.0764(13) -0.0028(10) -0.0164(10) -0.0240(10)
C32 0.0812(14) 0.0929(15) 0.0634(11) -0.0087(11) 0.0143(10) -0.0079(11)
C20 0.0617(11) 0.0863(15) 0.0949(15) 0.0088(10) 0.0016(10) -0.0152(12)
C12 0.123(2) 0.0930(17) 0.110(2) 0.0019(15) -0.0284(17) -0.0566(16)
B1 0.0535(9) 0.0485(9) 0.0575(10) 0.0069(7) 0.0010(7) -0.0207(8)
C37 0.1081(17) 0.0496(10) 0.0848(14) -0.0017(10) -0.0165(13) -0.0020(9)
C15 0.1116(18) 0.0869(15) 0.0652(12) -0.0098(13) 0.0103(11) -0.0272(11)
C13 0.137(2) 0.115(2) 0.0871(18) 0.0146(18) -0.0189(16) -0.0630(17)
C26 0.130(2) 0.116(2) 0.0535(12) 0.0295(18) -0.0179(13) -0.0093(12)
C14 0.145(3) 0.134(3) 0.0609(13) -0.006(2) 0.0125(14) -0.0389(15)
C25 0.121(2) 0.142(3) 0.0828(18) 0.033(2) -0.0460(16) -0.0487(18)
C24 0.107(2) 0.117(2) 0.112(2) 0.0030(16) -0.0422(16) -0.0514(18)

loop_
_atom_type_symbol
_atom_type_scat_dispersion_real
_atom_type_scat_dispersion_imag
_atom_type_scat_Cromer_Mann_a1
_atom_type_scat_Cromer_Mann_a2
_atom_type_scat_Cromer_Mann_a3
_atom_type_scat_Cromer_Mann_a4
_atom_type_scat_Cromer_Mann_b1
_atom_type_scat_Cromer_Mann_b2
_atom_type_scat_Cromer_Mann_b3
_atom_type_scat_Cromer_Mann_b4
_atom_type_scat_Cromer_Mann_c
_atom_type_scat_source
_atom_type_scat_dispersion_source
B 0.00963 0.00408 2.05450 1.33260 1.09790 0.70680 23.21850 1.02100 60.34980 0.14030 -0.19320 'International Tables Volume C Table 6.1.1.4 (pp. 500-502)' 'Henke, Gullikson and Davis, At. Data and Nucl. Data Tables, 1993, 54, 2'
C 0.01920 0.00962 2.31000 1.02000 1.58860 0.86500 20.84390 10.20750 0.56870 51.65120 0.21560 'International Tables Volume C Table 6.1.1.4 (pp. 500-502)' 'Henke, Gullikson and Davis, At. Data and Nucl. Data Tables, 1993, 54, 2'
F 0.07537 0.05506 3.53920 2.64120 1.51700 1.02430 10.28250 4.29440 0.26150 26.14760 0.27760 'International Tables Volume C Table 6.1.1.4 (pp. 500-502)' 'Henke, Gullikson and Davis, At. Data and Nucl. Data Tables, 1993, 54, 2'
H 0.00000 0.00000 0.49300 0.32291 0.14019 0.04081 10.51090 26.12570 3.14236 57.79970 0.00304 'International Tables Volume C Table 6.1.1.4 (pp. 500-502)' 'Henke, Gullikson and Davis, At. Data and Nucl. Data Tables, 1993, 54, 2'
N 0.03256 0.01839 12.21260 3.13220 2.01250 1.16630 0.00570 9.89330 28.99750 0.58260 -11.52900 'International Tables Volume C Table 6.1.1.4 (pp. 500-502)' 'Henke, Gullikson and Davis, At. Data and Nucl. Data Tables, 1993, 54, 2'
O 0.05239 0.03377 3.04850 2.28680 1.54630 0.86700 13.27710 5.70110 0.32390 32.90890 0.25080 'International Tables Volume C Table 6.1.1.4 (pp. 500-502)' 'Henke, Gullikson and Davis, At. Data and Nucl. Data Tables, 1993, 54, 2'

loop_
_geom_angle_atom_site_label_1
_geom_angle_atom_site_label_2
_geom_angle_atom_site_label_3
_geom_angle
_geom_angle_site_symmetry_1
_geom_angle_site_symmetry_3
_geom_angle_publ_flag
B1 O1 C1 119.82(13) . . ?
C22 N2 N1 123.15(12) . . ?
C9 N2 N1 109.19(13) . . ?
C9 N2 C22 127.30(13) . . ?
C7 N1 N2 107.78(11) . . ?
B1 N1 N2 129.99(13) . . ?
B1 N1 C7 121.50(12) . . ?
C27 C22 N2 118.64(18) . . ?
C23 C22 N2 120.13(16) . . ?
C23 C22 C27 121.21(18) . . ?
C8 C9 N2 108.30(13) . . ?
C16 C9 N2 123.13(15) . . ?
C16 C9 C8 128.56(14) . . ?
C6 C1 O1 121.27(15) . . ?
C2 C1 O1 119.27(14) . . ?
C2 C1 C6 119.44(16) . . ?
C33 C28 C29 113.91(17) . . ?
B1 C28 C29 125.99(17) . . ?
B1 C28 C33 120.04(16) . . ?
C8 C7 N1 108.97(13) . . ?
C6 C7 N1 118.93(13) . . ?
C6 C7 C8 132.09(15) . . ?
C7 C8 C9 105.73(14) . . ?
C10 C8 C9 125.99(14) . . ?
C10 C8 C7 128.25(15) . . ?
C7 C6 C1 117.33(15) . . ?
C5 C6 C1 118.97(15) . . ?
C5 C6 C7 123.68(15) . . ?
C21 C16 C9 121.93(16) . . ?
C17 C16 C9 118.70(17) . . ?
C17 C16 C21 119.26(16) . . ?
C11 C10 C8 121.64(17) . . ?
C15 C10 C8 119.58(19) . . ?
C15 C10 C11 118.78(19) . . ?
C34 C39 F1 120.61(15) . . ?
C38 C39 F1 114.83(16) . . ?
C38 C39 C34 124.55(16) . . ?
C28 C29 F6 120.63(17) . . ?
C30 C29 F6 115.36(19) . . ?
C30 C29 C28 124.0(2) . . ?
C35 C34 C39 113.32(16) . . ?
B1 C34 C39 128.83(14) . . ?
B1 C34 C35 117.82(15) . . ?
C34 C35 F5 119.12(17) . . ?
C36 C35 F5 117.13(16) . . ?
C36 C35 C34 123.74(18) . . ?
H21 C21 C16 119.84(10) . . ?
C20 C21 C16 120.3(2) . . ?
C20 C21 H21 119.84(15) . . ?
H2 C2 C1 119.79(10) . . ?
C3 C2 C1 120.43(16) . . ?
C3 C2 H2 119.79(11) . . ?
C28 C33 F10 119.95(17) . . ?
C32 C33 F10 116.7(2) . . ?
C32 C33 C28 123.3(2) . . ?
C29 C30 F7 120.2(2) . . ?
C31 C30 F7 120.4(2) . . ?
C31 C30 C29 119.4(2) . . ?
H5 C5 C6 119.59(10) . . ?
C4 C5 C6 120.82(17) . . ?
C4 C5 H5 119.59(12) . . ?
H17 C17 C16 120.44(11) . . ?
C18 C17 C16 119.1(2) . . ?
C18 C17 H17 120.44(14) . . ?
H18 C18 C17 119.48(14) . . ?
C19 C18 C17 121.0(2) . . ?
C19 C18 H18 119.48(12) . . ?
H27 C27 C22 120.84(13) . . ?
C26 C27 C22 118.3(3) . . ?
C26 C27 H27 120.84(19) . . ?
C30 C31 F8 120.4(2) . . ?
C32 C31 F8 120.6(2) . . ?
C32 C31 C30 118.93(19) . . ?
H3 C3 C2 119.71(11) . . ?
C4 C3 C2 120.57(17) . . ?
C4 C3 H3 119.71(12) . . ?
H11 C11 C10 119.78(12) . . ?
C12 C11 C10 120.4(2) . . ?
C12 C11 H11 119.78(18) . . ?
C39 C38 F2 120.66(19) . . ?
C37 C38 F2 120.48(19) . . ?
C37 C38 C39 118.9(2) . . ?
C3 C4 C5 119.77(19) . . ?
H4 C4 C5 120.11(12) . . ?
H4 C4 C3 120.11(12) . . ?
C35 C36 F4 120.0(2) . . ?
C37 C36 F4 120.1(2) . . ?
C37 C36 C35 119.83(17) . . ?
H19 C19 C18 120.09(12) . . ?
C20 C19 C18 119.82(19) . . ?
C20 C19 H19 120.09(14) . . ?
H23 C23 C22 120.38(12) . . ?
C24 C23 C22 119.2(2) . . ?
C24 C23 H23 120.38(18) . . ?
C33 C32 F9 120.6(2) . . ?
C31 C32 F9 118.9(2) . . ?
C31 C32 C33 120.4(2) . . ?
C19 C20 C21 120.4(2) . . ?
H20 C20 C21 119.78(15) . . ?
H20 C20 C19 119.78(14) . . ?
H12 C12 C11 119.60(18) . . ?
C13 C12 C11 120.8(3) . . ?
C13 C12 H12 119.60(17) . . ?
N1 B1 O1 104.20(13) . . ?
C28 B1 O1 107.08(14) . . ?
C28 B1 N1 111.80(13) . . ?
C34 B1 O1 108.84(13) . . ?
C34 B1 N1 109.53(13) . . ?
C34 B1 C28 114.78(14) . . ?
C38 C37 F3 120.1(2) . . ?
C36 C37 F3 120.2(2) . . ?
C36 C37 C38 119.68(19) . . ?
H15 C15 C10 120.17(13) . . ?
C14 C15 C10 119.7(3) . . ?
C14 C15 H15 120.17(19) . . ?
H13 C13 C12 120.29(17) . . ?
C14 C13 C12 119.4(2) . . ?
C14 C13 H13 120.29(16) . . ?
H26 C26 C27 119.56(19) . . ?
C25 C26 C27 120.9(3) . . ?
C25 C26 H26 119.56(17) . . ?
C13 C14 C15 120.9(3) . . ?
H14 C14 C15 119.56(19) . . ?
H14 C14 C13 119.56(16) . . ?
H25 C25 C26 119.80(17) . . ?
C24 C25 C26 120.4(2) . . ?
C24 C25 H25 119.80(19) . . ?
C25 C24 C23 120.0(3) . . ?
H24 C24 C23 120.02(18) . . ?
H24 C24 C25 120.02(19) . . ?

loop_
_geom_bond_atom_site_label_1
_geom_bond_atom_site_label_2
_geom_bond_distance
_geom_bond_site_symmetry_2
_geom_bond_publ_flag
F1 C39 1.3583(19) . ?
O1 C1 1.344(2) . ?
O1 B1 1.462(2) . ?
F5 C35 1.344(2) . ?
F6 C29 1.344(2) . ?
F10 C33 1.350(2) . ?
F4 C36 1.350(2) . ?
F2 C38 1.339(3) . ?
N2 N1 1.3663(17) . ?
N2 C22 1.439(2) . ?
N2 C9 1.3569(19) . ?
N1 C7 1.343(2) . ?
N1 B1 1.6028(19) . ?
F8 C31 1.338(2) . ?
F7 C30 1.339(3) . ?
F3 C37 1.348(3) . ?
F9 C32 1.350(3) . ?
C22 C27 1.378(3) . ?
C22 C23 1.366(3) . ?
C9 C8 1.380(2) . ?
C9 C16 1.479(2) . ?
C1 C6 1.402(2) . ?
C1 C2 1.401(2) . ?
C28 C29 1.382(3) . ?
C28 C33 1.389(3) . ?
C28 B1 1.626(3) . ?
C7 C8 1.408(2) . ?
C7 C6 1.467(2) . ?
C8 C10 1.487(2) . ?
C6 C5 1.393(3) . ?
C16 C21 1.374(3) . ?
C16 C17 1.397(3) . ?
C10 C11 1.378(3) . ?
C10 C15 1.374(3) . ?
C39 C34 1.370(2) . ?
C39 C38 1.382(3) . ?
C29 C30 1.378(3) . ?
C34 C35 1.396(2) . ?
C34 B1 1.650(3) . ?
C35 C36 1.374(3) . ?
C21 H21 0.9300 . ?
C21 C20 1.383(3) . ?
C2 H2 0.9300 . ?
C2 C3 1.367(3) . ?
C33 C32 1.374(3) . ?
C30 C31 1.371(4) . ?
C5 H5 0.9300 . ?
C5 C4 1.381(3) . ?
C17 H17 0.9300 . ?
C17 C18 1.388(3) . ?
C18 H18 0.9300 . ?
C18 C19 1.359(4) . ?
C27 H27 0.9300 . ?
C27 C26 1.381(4) . ?
C31 C32 1.361(4) . ?
C3 H3 0.9300 . ?
C3 C4 1.383(3) . ?
C11 H11 0.9300 . ?
C11 C12 1.385(3) . ?
C38 C37 1.368(3) . ?
C4 H4 0.9300 . ?
C36 C37 1.350(3) . ?
C19 H19 0.9300 . ?
C19 C20 1.368(4) . ?
C23 H23 0.9300 . ?
C23 C24 1.382(3) . ?
C20 H20 0.9300 . ?
C12 H12 0.9300 . ?
C12 C13 1.349(5) . ?
C15 H15 0.9300 . ?
C15 C14 1.394(4) . ?
C13 H13 0.9300 . ?
C13 C14 1.363(5) . ?
C26 H26 0.9300 . ?
C26 C25 1.356(5) . ?
C14 H14 0.9300 . ?
C25 H25 0.9300 . ?
C25 C24 1.365(5) . ?
C24 H24 0.9300 . ?

loop_
_geom_torsion_atom_site_label_1
_geom_torsion_atom_site_label_2
_geom_torsion_atom_site_label_3
_geom_torsion_atom_site_label_4
_geom_torsion
_geom_torsion_site_symmetry_1
_geom_torsion_site_symmetry_2
_geom_torsion_site_symmetry_3
_geom_torsion_site_symmetry_4
_geom_torsion_publ_flag
F1 C39 C34 C35 -178.90(17) . . . . ?
F1 C39 C34 B1 -1.0(2) . . . . ?
F1 C39 C38 F2 -0.7(2) . . . . ?
F1 C39 C38 C37 178.82(19) . . . . ?
O1 C1 C6 C7 -0.84(19) . . . . ?
O1 C1 C6 C5 177.80(18) . . . . ?
O1 C1 C2 C3 -177.48(18) . . . . ?
O1 B1 N1 N2 -157.40(11) . . . . ?
O1 B1 N1 C7 33.68(17) . . . . ?
O1 B1 C28 C29 -130.10(14) . . . . ?
O1 B1 C28 C33 46.92(16) . . . . ?
O1 B1 C34 C39 -126.14(14) . . . . ?
O1 B1 C34 C35 51.64(16) . . . . ?
F5 C35 C34 C39 -178.63(18) . . . . ?
F5 C35 C34 B1 3.3(2) . . . . ?
F5 C35 C36 F4 -2.9(2) . . . . ?
F5 C35 C36 C37 177.5(2) . . . . ?
F6 C29 C28 C33 177.37(18) . . . . ?
F6 C29 C28 B1 -5.4(2) . . . . ?
F6 C29 C30 F7 1.0(2) . . . . ?
F6 C29 C30 C31 -178.75(18) . . . . ?
F10 C33 C28 C29 -175.99(18) . . . . ?
F10 C33 C28 B1 6.6(2) . . . . ?
F10 C33 C32 F9 -2.1(2) . . . . ?
F10 C33 C32 C31 177.7(2) . . . . ?
F4 C36 C35 C34 178.33(18) . . . . ?
F4 C36 C37 F3 0.5(2) . . . . ?
F4 C36 C37 C38 -178.4(2) . . . . ?
F2 C38 C39 C34 179.32(19) . . . . ?
F2 C38 C37 F3 0.5(3) . . . . ?
F2 C38 C37 C36 179.5(2) . . . . ?
N2 N1 C7 C8 1.40(14) . . . . ?
N2 N1 C7 C6 -177.72(13) . . . . ?
N2 N1 B1 C28 -42.09(17) . . . . ?
N2 N1 B1 C34 86.29(17) . . . . ?
N2 C22 C27 C26 178.77(18) . . . . ?
N2 C22 C23 C24 -178.5(2) . . . . ?
N2 C9 C8 C7 0.24(15) . . . . ?
N2 C9 C8 C10 178.17(13) . . . . ?
N2 C9 C16 C21 -55.7(2) . . . . ?
N2 C9 C16 C17 128.04(18) . . . . ?
N1 C7 C8 C9 -1.03(15) . . . . ?
N1 C7 C8 C10 -178.89(13) . . . . ?
N1 C7 C6 C1 -12.09(18) . . . . ?
N1 C7 C6 C5 169.35(17) . . . . ?
N1 B1 C28 C29 116.37(16) . . . . ?
N1 B1 C28 C33 -66.61(17) . . . . ?
N1 B1 C34 C39 -12.81(19) . . . . ?
N1 B1 C34 C35 164.96(14) . . . . ?
F8 C31 C30 F7 0.6(2) . . . . ?
F8 C31 C30 C29 -179.7(2) . . . . ?
F8 C31 C32 F9 -0.8(3) . . . . ?
F8 C31 C32 C33 179.4(2) . . . . ?
F7 C30 C29 C28 -179.89(18) . . . . ?
F7 C30 C31 C32 -178.4(2) . . . . ?
F3 C37 C38 C39 -179.0(2) . . . . ?
F3 C37 C36 C35 -179.9(2) . . . . ?
F9 C32 C33 C28 -179.6(2) . . . . ?
F9 C32 C31 C30 178.2(2) . . . . ?
C22 C27 C26 C25 0.2(3) . . . . ?
C22 C23 C24 C25 -0.7(3) . . . . ?
C9 C8 C7 C6 177.94(13) . . . . ?
C9 C8 C10 C11 98.6(2) . . . . ?
C9 C8 C10 C15 -81.0(2) . . . . ?
C9 C16 C21 C20 -176.54(19) . . . . ?
C9 C16 C17 C18 175.79(17) . . . . ?
C1 C6 C7 C8 169.03(15) . . . . ?
C1 C6 C5 C4 -0.4(2) . . . . ?
C1 C2 C3 C4 -0.3(2) . . . . ?
C28 C29 C30 C31 0.4(2) . . . . ?
C28 C33 C32 C31 0.1(2) . . . . ?
C28 B1 C34 C39 113.90(15) . . . . ?
C28 B1 C34 C35 -68.32(17) . . . . ?
C7 C8 C10 C11 -83.9(2) . . . . ?
C7 C8 C10 C15 96.4(2) . . . . ?
C7 C6 C5 C4 178.2(2) . . . . ?
C8 C10 C11 C12 179.3(2) . . . . ?
C8 C10 C15 C14 -179.1(2) . . . . ?
C6 C5 C4 C3 0.8(3) . . . . ?
C16 C21 C20 C19 1.2(2) . . . . ?
C16 C17 C18 C19 0.6(2) . . . . ?
C10 C11 C12 C13 0.7(3) . . . . ?
C10 C15 C14 C13 -1.0(3) . . . . ?
C39 C34 C35 C36 0.1(2) . . . . ?
C39 C38 C37 C36 -0.1(3) . . . . ?
C29 C30 C31 C32 1.3(2) . . . . ?
C34 C35 C36 C37 -1.3(2) . . . . ?
C35 C36 C37 C38 1.2(3) . . . . ?
C21 C20 C19 C18 -1.1(3) . . . . ?
C2 C3 C4 C5 -0.5(3) . . . . ?
C33 C32 C31 C30 -1.6(3) . . . . ?
C17 C18 C19 C20 0.2(3) . . . . ?
C27 C26 C25 C24 -1.3(3) . . . . ?
C11 C12 C13 C14 -0.5(3) . . . . ?
C23 C24 C25 C26 1.6(3) . . . . ?
C12 C13 C14 C15 0.6(4) . . . . ?

loop_
_smtbx_masks_void_nr
_smtbx_masks_void_average_x
_smtbx_masks_void_average_y
_smtbx_masks_void_average_z
_smtbx_masks_void_volume
_smtbx_masks_void_count_electrons
_smtbx_masks_void_content
1 -0.069 0.500 -0.201 504.1 122.7 '2 chloroform'
